data_7063746
loop_
_publ_author_name
'Gourkhede, Rani'
'Balakrishna, Maravanji S.'

_publ_section_title
;
 Iminophosphorano--phosphine based CuI complexes: utility in 1,3-dipolar
 azide--alkyne cycloaddition and A3-coupling reaction
;
_journal_issue 19
_journal_name_full 'New Journal of Chemistry'
_journal_page_first 7749
_journal_page_last 7757
_journal_paper_doi 10.1039/D5NJ00379B
_journal_volume 49
_journal_year 2025
_chemical_formula_moiety 'C16 H16 N O'
_chemical_formula_sum 'C16 H16 N O'
_chemical_formula_weight 238.30
_space_group_crystal_system monoclinic
_space_group_IT_number 14
_space_group_name_Hall '-P 2ybc'
_space_group_name_H-M_alt 'P 1 21/c 1'
_atom_sites_solution_hydrogens geom
_atom_sites_solution_primary dual
_audit_creation_date 2024-10-25
_audit_creation_method
;
Olex2 1.5
(compiled 2024.02.16 svn.r378c4104 for OlexSys, GUI svn.r6928)
;
_audit_update_record
;
2025-01-24 deposited with the CCDC.	2025-04-08 downloaded from the CCDC.
;
_cell_angle_alpha 90
_cell_angle_beta 109.874(6)
_cell_angle_gamma 90
_cell_formula_units_Z 4
_cell_length_a 13.5702(7)
_cell_length_b 9.8185(4)
_cell_length_c 10.5082(6)
_cell_measurement_reflns_used 4536
_cell_measurement_temperature 290(4)
_cell_measurement_theta_max 26.0160
_cell_measurement_theta_min 2.6100
_cell_volume 1316.72(13)
_computing_cell_refinement 'CrysAlisPro 1.171.41.93a (Rigaku OD, 2020)'
_computing_data_collection 'CrysAlisPro 1.171.41.93a (Rigaku OD, 2020)'
_computing_data_reduction 'CrysAlisPro 1.171.41.93a (Rigaku OD, 2020)'
_computing_molecular_graphics 'Olex2 1.5 (Dolomanov et al., 2009)'
_computing_publication_material 'Olex2 1.5 (Dolomanov et al., 2009)'
_computing_structure_refinement 'SHELXL 2018/3 (Sheldrick, 2015)'
_computing_structure_solution 'SHELXT 2018/2 (Sheldrick, 2018)'
_diffrn_ambient_environment air
_diffrn_ambient_temperature 290(4)
_diffrn_detector 'CCD plate'
_diffrn_measured_fraction_theta_full 0.997
_diffrn_measured_fraction_theta_max 0.997
_diffrn_measurement_details
;
List of Runs (angles in degrees, time in seconds):

  # Type    Start    End  Width  t~exp~   \w     \q     \k     \f   Frames
#--------------------------------------------------------------------------
  1  \f   -118.01 113.99   0.50    3.00   6.61  -9.84 -31.50    --   464
  2  \w   -100.80  15.70   0.50    3.00    --   -9.84 -59.25 -51.92  233
  3  \w   -100.80  15.70   0.50    3.00    --   -9.84 -59.25  20.08  233
  4  \w   -100.80  15.70   0.50    3.00    --   -9.84 -59.25-123.92  233
;
_diffrn_measurement_device 'abstract diffractometer'
_diffrn_measurement_device_type 'Saxi-CrysAlisPro-abstract goniometer imported SAXI images'
_diffrn_measurement_method '\w and \f scans'
_diffrn_orient_matrix_type 'CrysAlisPro convention (1999,Acta A55,543-557)'
_diffrn_orient_matrix_UB_11 -0.0162648000
_diffrn_orient_matrix_UB_12 -0.0662095000
_diffrn_orient_matrix_UB_13 -0.0254797000
_diffrn_orient_matrix_UB_21 -0.0512528000
_diffrn_orient_matrix_UB_22 0.0249527000
_diffrn_orient_matrix_UB_23 -0.0341595000
_diffrn_orient_matrix_UB_31 0.0139941000
_diffrn_orient_matrix_UB_32 0.0144552000
_diffrn_orient_matrix_UB_33 -0.0578068000
_diffrn_radiation_monochromator graphite
_diffrn_radiation_probe x-ray
_diffrn_radiation_type 'Mo K\a'
_diffrn_radiation_wavelength 0.71073
_diffrn_reflns_av_R_equivalents 0.0695
_diffrn_reflns_av_unetI/netI 0.0273
_diffrn_reflns_Laue_measured_fraction_full 0.997
_diffrn_reflns_Laue_measured_fraction_max 0.997
_diffrn_reflns_limit_h_max 16
_diffrn_reflns_limit_h_min -16
_diffrn_reflns_limit_k_max 11
_diffrn_reflns_limit_k_min -11
_diffrn_reflns_limit_l_max 12
_diffrn_reflns_limit_l_min -12
_diffrn_reflns_number 21404
_diffrn_reflns_point_group_measured_fraction_full 0.997
_diffrn_reflns_point_group_measured_fraction_max 0.997
_diffrn_reflns_theta_full 24.979
_diffrn_reflns_theta_max 24.979
_diffrn_reflns_theta_min 2.617
_diffrn_source 'fine-focus sealed X-ray tube'
_diffrn_source_type 'Enhance (Mo) X-ray Source'
_exptl_absorpt_coefficient_mu 0.075
_exptl_absorpt_correction_T_max 1.00000
_exptl_absorpt_correction_T_min 0.74820
_exptl_absorpt_correction_type multi-scan
_exptl_absorpt_process_details
;
CrysAlisPro 1.171.41.93a (Rigaku Oxford Diffraction, 2020)
Empirical absorption correction using spherical harmonics,
implemented in SCALE3 ABSPACK scaling algorithm.
;
_exptl_crystal_colour colourless
_exptl_crystal_colour_primary colourless
_exptl_crystal_density_diffrn 1.202
_exptl_crystal_description block
_exptl_crystal_F_000 508
_exptl_crystal_size_max 0.096
_exptl_crystal_size_mid 0.075
_exptl_crystal_size_min 0.052
_refine_diff_density_max 0.239
_refine_diff_density_min -0.348
_refine_diff_density_rms 0.033
_refine_ls_extinction_method none
_refine_ls_goodness_of_fit_ref 1.060
_refine_ls_hydrogen_treatment constr
_refine_ls_matrix_type full
_refine_ls_number_parameters 163
_refine_ls_number_reflns 2315
_refine_ls_number_restraints 37
_refine_ls_restrained_S_all 1.560
_refine_ls_R_factor_all 0.0615
_refine_ls_R_factor_gt 0.0513
_refine_ls_shift/su_max 0.001
_refine_ls_shift/su_mean 0.000
_refine_ls_structure_factor_coef Fsqd
_refine_ls_weighting_details 'w=1/[\s^2^(Fo^2^)+(0.0585P)^2^+0.3918P] where P=(Fo^2^+2Fc^2^)/3'
_refine_ls_weighting_scheme calc
_refine_ls_wR_factor_gt 0.1281
_refine_ls_wR_factor_ref 0.1373
_reflns_Friedel_coverage 0.000
_reflns_number_gt 1895
_reflns_number_total 2315
_reflns_threshold_expression 'I > 2\s(I)'
_cod_data_source_file d5nj00379b2.cif
_cod_data_source_block compound_b23
_cod_depositor_comments 'Adding full bibliography for 7063743--7063746.cif.'
_cod_original_cell_volume 1316.72(12)
_cod_database_code 7063746
_shelx_shelxl_version_number 2018/3
_shelx_space_group_comment
;
The symmetry employed for this shelxl refinement is uniquely defined
by the following loop, which should always be used as a source of
symmetry information in preference to the above space-group names.
They are only intended as comments.
;
_shelx_estimated_absorpt_t_max 0.996
_shelx_estimated_absorpt_t_min 0.993
_olex2_refinement_description
;
1. Fixed Uiso
 At 1.2 times of:
  All C(H) groups, All C(H,H) groups
2. Restrained distances
 C12-O1 = O1-C11 = C11-C10 = C10-N1 = N1-C13 = C13-C12
 1.39 with sigma of 0.01
 O1-C12
 1.407 with sigma of 0.002
 C12-C11 \\sim O1-C10 \\sim C11-N1 \\sim C10-C13 \\sim N1-C12 \\sim C13-O1
 with sigma of 0.02
3. Restrained planarity
 C12, O1, C11, C10, N1, C13
 with sigma of 0.1
4. Uiso/Uaniso restraints and constraints
Uanis(O1) \\sim Ueq, Uanis(C12) \\sim Ueq: with sigma of 0.001 and sigma for
terminal atoms of 0.001
5.a Ternary CH refined with riding coordinates:
 C1(H1)
5.b Secondary CH2 refined with riding coordinates:
 C10(H10A,H10B), C13(H13A,H13B), C11(H11A,H11B), C12(H12A,H12B)
5.c Aromatic/amide H refined with riding coordinates:
 C15(H15), C16(H16), C9(H9), C5(H5), C6(H6), C8(H8), C7(H7)
;

loop_
_space_group_symop_operation_xyz
'x, y, z'
'-x, y+1/2, -z+1/2'
'-x, -y, -z'
'x, -y-1/2, z-1/2'

loop_
_atom_site_label
_atom_site_type_symbol
_atom_site_fract_x
_atom_site_fract_y
_atom_site_fract_z
_atom_site_U_iso_or_equiv
_atom_site_adp_type
_atom_site_occupancy
_atom_site_site_symmetry_order
_atom_site_calc_flag
_atom_site_refinement_flags_posn
_atom_site_refinement_flags_adp
_atom_site_refinement_flags_occupancy
_atom_site_disorder_assembly
_atom_site_disorder_group
N1 N 0.25142(10) 0.34818(14) 0.50117(14) 0.0483(4) Uani 1 1 d D . . . .
O1 O 0.03148(12) 0.34190(17) 0.37022(18) 0.0869(5) Uani 1 1 d D U . . .
C4 C 0.29245(13) 0.55281(17) 0.92616(16) 0.0457(4) Uani 1 1 d . . . . .
C3 C 0.32264(13) 0.49097(19) 0.82063(18) 0.0501(4) Uani 1 1 d . . . . .
C14 C 0.42929(12) 0.43980(18) 0.55430(17) 0.0474(4) Uani 1 1 d . . . . .
C2 C 0.34157(13) 0.43882(19) 0.72949(18) 0.0514(4) Uani 1 1 d . . . . .
C15 C 0.46115(14) 0.57325(19) 0.58383(19) 0.0559(5) Uani 1 1 d . . . . .
H15 H 0.435075 0.623935 0.640114 0.067 Uiso 1 1 calc R U . . .
C16 C 0.53121(14) 0.63255(19) 0.53097(19) 0.0557(5) Uani 1 1 d . . . . .
H16 H 0.552138 0.722242 0.552922 0.067 Uiso 1 1 calc R U . . .
C10 C 0.18478(14) 0.25029(19) 0.5372(2) 0.0570(5) Uani 1 1 d D . . . .
H10A H 0.164053 0.286336 0.610292 0.068 Uiso 1 1 calc R U . . .
H10B H 0.223116 0.166308 0.568033 0.068 Uiso 1 1 calc R U . . .
C1 C 0.35256(13) 0.36945(18) 0.60946(17) 0.0480(4) Uani 1 1 d . . . . .
H1 H 0.381373 0.278838 0.639598 0.058 Uiso 1 1 calc R U . . .
C9 C 0.19259(14) 0.60760(19) 0.89356(19) 0.0553(5) Uani 1 1 d . . . . .
H9 H 0.147387 0.606139 0.804307 0.066 Uiso 1 1 calc R U . . .
C5 C 0.35877(15) 0.5559(2) 1.05985(18) 0.0597(5) Uani 1 1 d . . . . .
H5 H 0.426193 0.520594 1.083346 0.072 Uiso 1 1 calc R U . . .
C13 C 0.19197(15) 0.4731(2) 0.4549(2) 0.0619(5) Uani 1 1 d D . . . .
H13A H 0.234252 0.538103 0.426674 0.074 Uiso 1 1 calc R U . . .
H13B H 0.173882 0.513232 0.528440 0.074 Uiso 1 1 calc R U . . .
C11 C 0.09018(15) 0.2226(2) 0.4173(2) 0.0740(6) Uani 1 1 d D . . . .
H11A H 0.111412 0.184374 0.345559 0.089 Uiso 1 1 calc R U . . .
H11B H 0.046647 0.155990 0.441244 0.089 Uiso 1 1 calc R U . . .
C6 C 0.3243(2) 0.6118(2) 1.1581(2) 0.0760(6) Uani 1 1 d . . . . .
H6 H 0.368626 0.613320 1.247802 0.091 Uiso 1 1 calc R U . . .
C8 C 0.16020(19) 0.6638(2) 0.9920(3) 0.0725(6) Uani 1 1 d . . . . .
H8 H 0.093558 0.701518 0.969141 0.087 Uiso 1 1 calc R U . . .
C7 C 0.2259(2) 0.6646(2) 1.1244(3) 0.0811(7) Uani 1 1 d . . . . .
H7 H 0.203150 0.701341 1.191174 0.097 Uiso 1 1 calc R U . . .
C12 C 0.09428(17) 0.4419(2) 0.3390(2) 0.0840(7) Uani 1 1 d D U . . .
H12A H 0.053682 0.524817 0.311804 0.101 Uiso 1 1 calc R U . . .
H12B H 0.113357 0.410846 0.262826 0.101 Uiso 1 1 calc R U . . .

loop_
_atom_site_aniso_label
_atom_site_aniso_U_11
_atom_site_aniso_U_22
_atom_site_aniso_U_33
_atom_site_aniso_U_23
_atom_site_aniso_U_13
_atom_site_aniso_U_12
N1 0.0457(8) 0.0495(8) 0.0523(8) -0.0020(6) 0.0200(7) -0.0017(6)
O1 0.0630(7) 0.0923(9) 0.0962(9) -0.0014(7) 0.0153(6) 0.0009(6)
C4 0.0477(9) 0.0487(9) 0.0435(9) 0.0019(7) 0.0191(7) -0.0067(7)
C3 0.0470(9) 0.0582(11) 0.0466(10) 0.0042(8) 0.0178(8) -0.0018(8)
C14 0.0440(9) 0.0515(10) 0.0494(10) -0.0044(8) 0.0192(8) -0.0003(7)
C2 0.0472(9) 0.0604(11) 0.0485(10) 0.0031(8) 0.0187(8) -0.0006(8)
C15 0.0605(11) 0.0551(11) 0.0624(11) -0.0132(9) 0.0345(9) -0.0021(9)
C16 0.0610(11) 0.0487(10) 0.0657(12) -0.0139(8) 0.0323(10) -0.0075(8)
C10 0.0538(10) 0.0547(11) 0.0698(12) -0.0017(9) 0.0304(9) -0.0015(8)
C1 0.0472(9) 0.0495(10) 0.0507(10) 0.0006(8) 0.0208(8) 0.0034(7)
C9 0.0535(10) 0.0613(12) 0.0542(11) 0.0114(9) 0.0224(9) 0.0004(8)
C5 0.0564(11) 0.0683(12) 0.0502(11) -0.0004(9) 0.0129(9) -0.0079(9)
C13 0.0607(11) 0.0590(12) 0.0604(12) 0.0050(9) 0.0135(10) 0.0054(9)
C11 0.0566(12) 0.0745(14) 0.0909(16) -0.0127(12) 0.0252(12) -0.0098(10)
C6 0.1017(18) 0.0776(15) 0.0470(11) -0.0124(10) 0.0228(12) -0.0188(13)
C8 0.0790(14) 0.0633(13) 0.0915(17) 0.0114(11) 0.0501(13) 0.0128(11)
C7 0.123(2) 0.0646(14) 0.0780(16) -0.0093(11) 0.0630(16) -0.0003(14)
C12 0.0816(10) 0.0825(10) 0.0814(10) 0.0027(8) 0.0193(8) 0.0043(8)

loop_
_atom_type_symbol
_atom_type_description
_atom_type_scat_dispersion_real
_atom_type_scat_dispersion_imag
_atom_type_scat_source
C C 0.0033 0.0016 'International Tables Vol C Tables 4.2.6.8 and 6.1.1.4'
H H 0.0000 0.0000 'International Tables Vol C Tables 4.2.6.8 and 6.1.1.4'
N N 0.0061 0.0033 'International Tables Vol C Tables 4.2.6.8 and 6.1.1.4'
O O 0.0106 0.0060 'International Tables Vol C Tables 4.2.6.8 and 6.1.1.4'

loop_
_geom_angle_atom_site_label_1
_geom_angle_atom_site_label_2
_geom_angle_atom_site_label_3
_geom_angle
_geom_angle_site_symmetry_1
_geom_angle_site_symmetry_3
_geom_angle_publ_flag
C10 N1 C1 113.05(14) . . ?
C10 N1 C13 108.66(14) . . ?
C13 N1 C1 113.82(14) . . ?
C11 O1 C12 110.28(17) . . ?
C9 C4 C3 118.85(16) . . ?
C5 C4 C3 122.17(16) . . ?
C5 C4 C9 118.95(16) . . ?
C2 C3 C4 176.21(18) . . ?
C15 C14 C16 118.10(15) . 3_666 ?
C15 C14 C1 123.25(15) . . ?
C16 C14 C1 118.65(15) 3_666 . ?
C3 C2 C1 173.56(18) . . ?
C14 C15 H15 119.5 . . ?
C14 C15 C16 120.98(16) . . ?
C16 C15 H15 119.5 . . ?
C14 C16 H16 119.5 3_666 . ?
C15 C16 C14 120.92(17) . 3_666 ?
C15 C16 H16 119.5 . . ?
N1 C10 H10A 109.8 . . ?
N1 C10 H10B 109.8 . . ?
N1 C10 C11 109.53(16) . . ?
H10A C10 H10B 108.2 . . ?
C11 C10 H10A 109.8 . . ?
C11 C10 H10B 109.8 . . ?
N1 C1 C14 110.48(13) . . ?
N1 C1 C2 112.69(13) . . ?
N1 C1 H1 106.6 . . ?
C14 C1 H1 106.6 . . ?
C2 C1 C14 113.29(15) . . ?
C2 C1 H1 106.6 . . ?
C4 C9 H9 119.8 . . ?
C8 C9 C4 120.43(19) . . ?
C8 C9 H9 119.8 . . ?
C4 C5 H5 120.1 . . ?
C6 C5 C4 119.80(19) . . ?
C6 C5 H5 120.1 . . ?
N1 C13 H13A 109.7 . . ?
N1 C13 H13B 109.7 . . ?
N1 C13 C12 109.63(17) . . ?
H13A C13 H13B 108.2 . . ?
C12 C13 H13A 109.7 . . ?
C12 C13 H13B 109.7 . . ?
O1 C11 C10 111.61(17) . . ?
O1 C11 H11A 109.3 . . ?
O1 C11 H11B 109.3 . . ?
C10 C11 H11A 109.3 . . ?
C10 C11 H11B 109.3 . . ?
H11A C11 H11B 108.0 . . ?
C5 C6 H6 119.8 . . ?
C7 C6 C5 120.5(2) . . ?
C7 C6 H6 119.8 . . ?
C9 C8 H8 119.9 . . ?
C9 C8 C7 120.2(2) . . ?
C7 C8 H8 119.9 . . ?
C6 C7 C8 120.2(2) . . ?
C6 C7 H7 119.9 . . ?
C8 C7 H7 119.9 . . ?
O1 C12 C13 113.02(18) . . ?
O1 C12 H12A 109.0 . . ?
O1 C12 H12B 109.0 . . ?
C13 C12 H12A 109.0 . . ?
C13 C12 H12B 109.0 . . ?
H12A C12 H12B 107.8 . . ?

loop_
_geom_bond_atom_site_label_1
_geom_bond_atom_site_label_2
_geom_bond_distance
_geom_bond_site_symmetry_2
_geom_bond_publ_flag
N1 C10 1.455(2) . ?
N1 C1 1.470(2) . ?
N1 C13 1.457(2) . ?
O1 C11 1.408(3) . ?
O1 C12 1.4100(17) . ?
C4 C3 1.441(2) . ?
C4 C9 1.388(2) . ?
C4 C5 1.387(2) . ?
C3 C2 1.189(2) . ?
C14 C15 1.382(3) . ?
C14 C16 1.386(2) 3_666 ?
C14 C1 1.519(2) . ?
C2 C1 1.485(2) . ?
C15 H15 0.9300 . ?
C15 C16 1.382(2) . ?
C16 H16 0.9300 . ?
C10 H10A 0.9700 . ?
C10 H10B 0.9700 . ?
C10 C11 1.486(3) . ?
C1 H1 0.9800 . ?
C9 H9 0.9300 . ?
C9 C8 1.370(3) . ?
C5 H5 0.9300 . ?
C5 C6 1.383(3) . ?
C13 H13A 0.9700 . ?
C13 H13B 0.9700 . ?
C13 C12 1.496(3) . ?
C11 H11A 0.9700 . ?
C11 H11B 0.9700 . ?
C6 H6 0.9300 . ?
C6 C7 1.362(3) . ?
C8 H8 0.9300 . ?
C8 C7 1.374(3) . ?
C7 H7 0.9300 . ?
C12 H12A 0.9700 . ?
C12 H12B 0.9700 . ?

loop_
_geom_torsion_atom_site_label_1
_geom_torsion_atom_site_label_2
_geom_torsion_atom_site_label_3
_geom_torsion_atom_site_label_4
_geom_torsion
_geom_torsion_site_symmetry_1
_geom_torsion_site_symmetry_2
_geom_torsion_site_symmetry_3
_geom_torsion_site_symmetry_4
_geom_torsion_publ_flag
N1 C10 C11 O1 -60.1(2) . . . . ?
N1 C13 C12 O1 56.0(2) . . . . ?
C4 C9 C8 C7 -0.9(3) . . . . ?
C4 C5 C6 C7 -0.4(3) . . . . ?
C3 C4 C9 C8 178.18(17) . . . . ?
C3 C4 C5 C6 -177.42(18) . . . . ?
C14 C15 C16 C14 0.6(3) . . . 3_666 ?
C15 C14 C1 N1 109.02(19) . . . . ?
C15 C14 C1 C2 -18.5(2) . . . . ?
C16 C14 C15 C16 -0.6(3) 3_666 . . . ?
C16 C14 C1 N1 -70.3(2) 3_666 . . . ?
C16 C14 C1 C2 162.13(16) 3_666 . . . ?
C10 N1 C1 C14 164.29(14) . . . . ?
C10 N1 C1 C2 -67.86(19) . . . . ?
C10 N1 C13 C12 -56.9(2) . . . . ?
C1 N1 C10 C11 -173.36(15) . . . . ?
C1 N1 C13 C12 176.19(15) . . . . ?
C1 C14 C15 C16 180.00(17) . . . . ?
C9 C4 C5 C6 0.7(3) . . . . ?
C9 C8 C7 C6 1.2(3) . . . . ?
C5 C4 C9 C8 0.0(3) . . . . ?
C5 C6 C7 C8 -0.5(4) . . . . ?
C13 N1 C10 C11 59.27(19) . . . . ?
C13 N1 C1 C14 -71.10(18) . . . . ?
C13 N1 C1 C2 56.75(19) . . . . ?
C11 O1 C12 C13 -55.4(3) . . . . ?
C12 O1 C11 C10 57.1(2) . . . . ?
